data_7013948
loop_
_publ_author_name
'Komuro, Takashi'
'Matsuo, Tsukasa'
'Kawaguchi, Hiroyuki'
'Tatsumi, Kazuyuki'

_publ_section_title
;
 Synthesis and structural characterization of silanethiolato complexes
 having tert-butyldimethylsilyl and trimethylsilyl groups.
;
_journal_issue 10
_journal_name_full 'Dalton transactions (Cambridge, England : 2003)'
_journal_page_first 1618
_journal_page_last 1625
_journal_paper_doi 10.1039/b316567a
_journal_year 2004
_chemical_formula_moiety Co(SSiMe2tBu)2(tmeda)
_chemical_formula_sum 'C18 H46 Co N2 S2 Si2'
_chemical_formula_weight 469.80
_space_group_IT_number 60
_symmetry_cell_setting orthorhombic
_symmetry_Int_Tables_number 60
_symmetry_space_group_name_Hall '-P 2n 2ab'
_symmetry_space_group_name_H-M 'P b c n'
_audit_creation_date 2004-03-06
_audit_creation_method 'by CrystalStructure v3.5.1'
_cell_angle_alpha 90
_cell_angle_beta 90
_cell_angle_gamma 90
_cell_formula_units_Z 4
_cell_length_a 12.856(7)
_cell_length_b 10.124(5)
_cell_length_c 21.322(10)
_cell_measurement_reflns_used 8520
_cell_measurement_temperature 223.1
_cell_measurement_theta_max 27.5
_cell_measurement_theta_min 3.3
_cell_volume 2775(2)
_computing_cell_refinement CrystalClear
_computing_data_collection CrystalClear
_computing_data_reduction CrystalStructure
_computing_publication_material 'CrystalStructure Ver. 3.5.1'
_computing_structure_refinement CRYSTALS
_computing_structure_solution 'DIRDIF99 (PATTY)'
_diffrn_detector_area_resol_mean 7.31
_diffrn_measured_fraction_theta_full 0.9909
_diffrn_measured_fraction_theta_max 0.9920
_diffrn_measurement_device_type 'Rigaku Mercury'
_diffrn_measurement_method \w
_diffrn_radiation_type 'Mo K\a'
_diffrn_radiation_wavelength 0.7107
_diffrn_reflns_av_R_equivalents 0.058
_diffrn_reflns_limit_h_max 16
_diffrn_reflns_limit_h_min -16
_diffrn_reflns_limit_k_max 10
_diffrn_reflns_limit_k_min -13
_diffrn_reflns_limit_l_max 27
_diffrn_reflns_limit_l_min -27
_diffrn_reflns_number 42844
_diffrn_reflns_theta_full 27.50
_diffrn_reflns_theta_max 27.48
_exptl_absorpt_coefficient_mu 0.860
_exptl_absorpt_correction_T_max 0.958
_exptl_absorpt_correction_T_min 0.799
_exptl_absorpt_correction_type multi-scan
_exptl_absorpt_process_details 'Jacobson, R. (1998) Private communication'
_exptl_crystal_colour blue
_exptl_crystal_density_diffrn 1.124
_exptl_crystal_density_method 'not measured'
_exptl_crystal_description platelet
_exptl_crystal_F_000 1020.00
_exptl_crystal_size_max 0.20
_exptl_crystal_size_mid 0.15
_exptl_crystal_size_min 0.05
_refine_diff_density_max 0.81
_refine_diff_density_min -0.41
_refine_ls_extinction_method none
_refine_ls_goodness_of_fit_ref 1.003
_refine_ls_hydrogen_treatment refall
_refine_ls_number_parameters 137
_refine_ls_number_reflns 3162
_refine_ls_R_factor_gt 0.0570
_refine_ls_shift/su_max 0.0000
_refine_ls_structure_factor_coef Fsqd
_refine_ls_weighting_details 'w = 1/[0.0040Fo^2^ + 1.0000\s(Fo^2^)]/(4Fo^2^)'
_refine_ls_weighting_scheme calc
_refine_ls_wR_factor_ref 0.1760
_reflns_number_gt 2606
_reflns_number_total 3579
_reflns_threshold_expression F^2^>2.0\s(F^2^)
_cod_data_source_file b316567a.txt
_cod_data_source_block Co(SSiMe2tBu)2(tmeda)
_cod_original_cell_volume 2775.2(24)
_cod_original_sg_symbol_Hall 'P 21/B 2/C 21/N '
_cod_original_sg_symbol_H-M Pbcn
_cod_original_formula_sum 'C18 H46 Co N2 S2 Si2 '
_cod_database_code 7013948

loop_
_symmetry_equiv_pos_as_xyz
x,y,z
-x,-y,-z
-x+1/2,y+1/2,z
x+1/2,-y+1/2,-z
x,-y,z+1/2
-x,y,-z+1/2
-x+1/2,-y+1/2,z+1/2
x+1/2,y+1/2,-z+1/2

loop_
_atom_site_label
_atom_site_type_symbol
_atom_site_fract_x
_atom_site_fract_y
_atom_site_fract_z
_atom_site_U_iso_or_equiv
_atom_site_adp_type
_atom_site_occupancy
_atom_site_symmetry_multiplicity
_atom_site_calc_flag
_atom_site_refinement_flags
_atom_site_disorder_assembly
_atom_site_disorder_group
Co(1) Co 0.5000 0.95868(5) 0.2500 0.0349(2) Uani 1.00 1 d . . .
S(1) S 0.36967(6) 0.85670(9) 0.19736(4) 0.0473(2) Uani 1.00 1 d . . .
Si(1) Si 0.42995(7) 0.71992(9) 0.13152(4) 0.0433(3) Uani 1.00 1 d . . .
N(1) N 0.5754(2) 1.1139(3) 0.20005(13) 0.0499(8) Uani 1.00 1 d . . .
C(1) C 0.4174(5) 0.5477(4) 0.1628(2) 0.082(2) Uani 1.00 1 d . . .
C(2) C 0.5705(3) 0.7472(5) 0.1137(3) 0.080(2) Uani 1.00 1 d . . .
C(3) C 0.3512(3) 0.7339(3) 0.0567(2) 0.0447(8) Uani 1.00 1 d . . .
C(4) C 0.3831(4) 0.6239(4) 0.0104(2) 0.0641(12) Uani 1.00 1 d . . .
C(5) C 0.3705(4) 0.8680(4) 0.0255(2) 0.0673(12) Uani 1.00 1 d . . .
C(6) C 0.2352(3) 0.7216(5) 0.0724(2) 0.0681(13) Uani 1.00 1 d . . .
C(7) C 0.5291(4) 1.1292(5) 0.1368(2) 0.0687(13) Uani 1.00 1 d . . .
C(8) C 0.6889(4) 1.0974(5) 0.1928(3) 0.086(2) Uani 1.00 1 d . . .
C(9) C 0.5544(4) 1.2337(4) 0.2386(2) 0.071(1) Uani 1.00 1 d . . .
H(1) H 0.3450 0.5294 0.1723 0.099 Uiso 1.00 1 c . . .
H(2) H 0.4420 0.4856 0.1315 0.099 Uiso 1.00 1 c . . .
H(3) H 0.4587 0.5388 0.2006 0.099 Uiso 1.00 1 c . . .
H(4) H 0.6112 0.7363 0.1517 0.097 Uiso 1.00 1 c . . .
H(5) H 0.5934 0.6838 0.0825 0.097 Uiso 1.00 1 c . . .
H(6) H 0.5798 0.8360 0.0976 0.097 Uiso 1.00 1 c . . .
H(7) H 0.3716 0.5384 0.0297 0.077 Uiso 1.00 1 c . . .
H(8) H 0.3411 0.6311 -0.0272 0.077 Uiso 1.00 1 c . . .
H(9) H 0.4560 0.6330 -0.0005 0.077 Uiso 1.00 1 c . . .
H(10) H 0.4432 0.8760 0.0141 0.081 Uiso 1.00 1 c . . .
H(11) H 0.3278 0.8741 -0.0119 0.081 Uiso 1.00 1 c . . .
H(12) H 0.3519 0.9385 0.0542 0.081 Uiso 1.00 1 c . . .
H(13) H 0.2146 0.7926 0.1004 0.082 Uiso 1.00 1 c . . .
H(14) H 0.1946 0.7263 0.0342 0.082 Uiso 1.00 1 c . . .
H(15) H 0.2232 0.6373 0.0928 0.082 Uiso 1.00 1 c . . .
H(16) H 0.5594 1.2052 0.1160 0.082 Uiso 1.00 1 c . . .
H(17) H 0.5425 1.0504 0.1122 0.082 Uiso 1.00 1 c . . .
H(18) H 0.4546 1.1418 0.1410 0.082 Uiso 1.00 1 c . . .
H(19) H 0.7212 1.0875 0.2337 0.103 Uiso 1.00 1 c . . .
H(20) H 0.7020 1.0190 0.1679 0.104 Uiso 1.00 1 c . . .
H(21) H 0.7180 1.1739 0.1718 0.103 Uiso 1.00 1 c . . .
H(22) H 0.6004 1.2330 0.2747 0.085 Uiso 1.00 1 c . . .
H(23) H 0.5674 1.3121 0.2137 0.085 Uiso 1.00 1 c . . .

loop_
_atom_site_aniso_label
_atom_site_aniso_U_11
_atom_site_aniso_U_22
_atom_site_aniso_U_33
_atom_site_aniso_U_12
_atom_site_aniso_U_13
_atom_site_aniso_U_23
Co(1) 0.0359(3) 0.0338(3) 0.0352(3) 0.0000 -0.0010(2) 0.0000
S(1) 0.0410(4) 0.0535(5) 0.0474(5) -0.0037(4) 0.0016(3) -0.0162(4)
Si(1) 0.0437(5) 0.0408(5) 0.0454(5) 0.0051(4) -0.0009(4) -0.0059(4)
N(1) 0.054(2) 0.046(2) 0.050(2) -0.0114(13) -0.0048(13) 0.0118(12)
C(1) 0.128(5) 0.047(2) 0.071(3) 0.016(2) -0.010(3) 0.005(2)
C(2) 0.044(2) 0.101(4) 0.097(3) 0.014(2) 0.002(2) -0.034(3)
C(3) 0.051(2) 0.040(2) 0.043(2) 0.004(1) 0.001(1) -0.0105(13)
C(4) 0.082(3) 0.057(2) 0.054(2) 0.013(2) 0.001(2) -0.020(2)
C(5) 0.098(3) 0.053(2) 0.051(2) 0.010(2) 0.003(2) 0.003(2)
C(6) 0.052(2) 0.084(3) 0.068(3) 0.002(2) -0.009(2) -0.030(2)
C(7) 0.090(3) 0.068(3) 0.048(2) -0.015(2) -0.005(2) 0.018(2)
C(8) 0.058(3) 0.094(4) 0.106(4) -0.024(2) 0.005(3) 0.041(3)
C(9) 0.101(4) 0.040(2) 0.071(3) -0.018(2) -0.008(3) 0.006(2)

loop_
_atom_type_symbol
_atom_type_description
_atom_type_scat_dispersion_real
_atom_type_scat_dispersion_imag
_atom_type_scat_source
C C 0.003 0.002
;
International Tables for Crystallography
(1992, Vol. C, Tables 4.2.6.8 and 6.1.1.4)
;
H H 0.000 0.000
;
International Tables for Crystallography
(1992, Vol. C, Table 6.1.1.4)
;
N N 0.006 0.003
;
International Tables for Crystallography
(1992, Vol. C, Tables 4.2.6.8 and 6.1.1.4)
;
Si Si 0.082 0.070
;
International Tables for Crystallography
(1992, Vol. C, Tables 4.2.6.8 and 6.1.1.4)
;
S S 0.125 0.123
;
International Tables for Crystallography
(1992, Vol. C, Tables 4.2.6.8 and 6.1.1.4)
;
Co Co 0.349 0.972
;
International Tables for Crystallography
(1992, Vol. C, Tables 4.2.6.8 and 6.1.1.4)
;

loop_
_geom_angle_atom_site_label_1
_geom_angle_atom_site_label_2
_geom_angle_atom_site_label_3
_geom_angle
_geom_angle_publ_flag
_geom_angle_site_symmetry_1
_geom_angle_site_symmetry_2
_geom_angle_site_symmetry_3
S(1) Co(1) N(1) 115.14(8) yes . . .
Si(1) S(1) Co(1) 110.83(4) yes . . .
C(1) Si(1) C(2) 107.1(3) yes . . .
C(1) Si(1) C(3) 108.8(2) yes . . .
C(1) Si(1) S(1) 109.9(2) yes . . .
C(2) Si(1) C(3) 109.6(2) yes . . .
C(2) Si(1) S(1) 113.1(2) yes . . .
C(3) Si(1) S(1) 108.3(1) yes . . .
C(7) N(1) C(8) 108.3(3) yes . . .
C(7) N(1) C(9) 110.1(3) yes . . .
C(7) N(1) Co(1) 110.4(2) yes . . .
C(8) N(1) C(9) 109.2(3) yes . . .
C(8) N(1) Co(1) 114.7(3) yes . . .
C(9) N(1) Co(1) 104.0(2) yes . . .
C(4) C(3) C(5) 108.6(3) yes . . .
C(4) C(3) C(6) 109.9(3) yes . . .
C(4) C(3) Si(1) 110.0(2) yes . . .
C(5) C(3) C(6) 108.9(3) yes . . .
C(5) C(3) Si(1) 110.2(2) yes . . .
C(6) C(3) Si(1) 109.2(2) yes . . .
S(1) Co(1) S(1) 125.78(4) yes . . 65507
N(1) Co(1) N(1) 85.0(1) yes . . 65507
S(1) Co(1) N(1) 104.30(8) yes . . 65507

loop_
_geom_bond_atom_site_label_1
_geom_bond_atom_site_label_2
_geom_bond_distance
_geom_bond_publ_flag
_geom_bond_site_symmetry_1
_geom_bond_site_symmetry_2
Co(1) S(1) 2.2656(9) yes . .
Co(1) N(1) 2.131(3) yes . .
S(1) Si(1) 2.119(1) yes . .
Si(1) C(1) 1.874(4) yes . .
Si(1) C(2) 1.867(4) yes . .
Si(1) C(3) 1.895(3) yes . .
N(1) C(7) 1.482(5) yes . .
N(1) C(8) 1.477(6) yes . .
N(1) C(9) 1.490(5) yes . .
C(3) C(4) 1.544(5) yes . .
C(3) C(5) 1.532(5) yes . .
C(3) C(6) 1.533(5) yes . .

loop_
_geom_contact_atom_site_label_1
_geom_contact_atom_site_label_2
_geom_contact_distance
_geom_contact_publ_flag
_geom_contact_site_symmetry_1
_geom_contact_site_symmetry_2
Co(1) S(1) 2.2656(9) yes . 55501
Co(1) S(1) 2.2656(9) yes . 65507
Co(1) N(1) 2.131(3) yes . 55501
Co(1) N(1) 2.131(3) yes . 65507
Co(1) C(7) 2.991(4) yes . 55501
Co(1) C(7) 2.991(4) yes . 65507
Co(1) C(8) 3.059(5) yes . 55501
Co(1) C(8) 3.059(5) yes . 65507
Co(1) C(9) 2.881(4) yes . 55501
Co(1) C(9) 2.881(4) yes . 65507
S(1) Co(1) 2.2656(9) yes . 55501
S(1) N(1) 3.473(3) yes . 65507
S(1) C(1) 3.272(4) yes . 55501
S(1) C(2) 3.328(5) yes . 55501
S(1) C(3) 3.255(3) yes . 55501
S(1) C(6) 3.457(4) yes . 55501
S(1) C(8) 3.463(5) yes . 65507
Si(1) C(3) 1.895(3) yes . 55501
Si(1) C(4) 2.824(4) yes . 55501
Si(1) C(5) 2.818(4) yes . 55501
Si(1) C(6) 2.802(4) yes . 55501
N(1) Co(1) 2.131(3) yes . 55501
N(1) S(1) 3.473(3) yes . 65507
N(1) N(1) 2.881(4) yes . 65507
N(1) C(9) 2.442(6) yes . 65507
C(1) S(1) 3.272(4) yes . 55501
C(1) C(2) 3.008(7) yes . 55501
C(1) C(3) 3.065(6) yes . 55501
C(1) C(4) 3.368(6) yes . 55501
C(1) C(6) 3.506(7) yes . 55501
C(2) S(1) 3.328(5) yes . 55501
C(2) C(1) 3.008(7) yes . 55501
C(2) C(3) 3.073(5) yes . 55501
C(2) C(4) 3.495(6) yes . 55501
C(2) C(5) 3.413(6) yes . 55501
C(3) S(1) 3.255(3) yes . 55501
C(3) Si(1) 1.895(3) yes . 55501
C(3) C(1) 3.065(6) yes . 55501
C(3) C(2) 3.073(5) yes . 55501
C(3) C(4) 1.544(5) yes . 55501
C(4) Si(1) 2.824(4) yes . 55501
C(4) C(1) 3.368(6) yes . 55501
C(4) C(2) 3.495(6) yes . 55501
C(4) C(3) 1.544(5) yes . 55501
C(4) C(5) 2.497(5) yes . 55501
C(4) C(6) 2.518(6) yes . 55501
C(5) Si(1) 2.818(4) yes . 55501
C(5) C(2) 3.413(6) yes . 55501
C(5) C(4) 2.497(5) yes . 55501
C(5) C(6) 2.494(6) yes . 55501
C(6) S(1) 3.457(4) yes . 55501
C(6) Si(1) 2.802(4) yes . 55501
C(6) C(1) 3.506(7) yes . 55501
C(6) C(4) 2.518(6) yes . 55501
C(6) C(5) 2.494(6) yes . 55501
C(7) Co(1) 2.991(4) yes . 55501
C(7) C(8) 2.398(7) yes . 55501
C(7) C(9) 2.437(6) yes . 55501
C(7) C(9) 3.053(6) yes . 65507
C(8) Co(1) 3.059(5) yes . 55501
C(8) S(1) 3.463(5) yes . 65507
C(8) C(7) 2.398(7) yes . 55501
C(8) C(9) 2.419(7) yes . 55501
C(9) Co(1) 2.881(4) yes . 55501
C(9) N(1) 2.442(6) yes . 65507
C(9) C(7) 2.437(6) yes . 55501
C(9) C(7) 3.053(6) yes . 65507
C(9) C(8) 2.419(7) yes . 55501

loop_
_geom_torsion_atom_site_label_1
_geom_torsion_atom_site_label_2
_geom_torsion_atom_site_label_3
_geom_torsion_atom_site_label_4
_geom_torsion
_geom_torsion_publ_flag
_geom_torsion_site_symmetry_1
_geom_torsion_site_symmetry_2
_geom_torsion_site_symmetry_3
_geom_torsion_site_symmetry_4
N(1) Co(1) S(1) Si(1) 78.63(5) yes . . . .
S(1) Co(1) N(1) C(7) -0.5(3) yes . . . .
S(1) Co(1) N(1) C(8) -123.2(3) yes . . . .
S(1) Co(1) N(1) C(9) 117.6(2) yes . . . .
Co(1) S(1) Si(1) C(1) 102.5(2) yes . . . .
Co(1) S(1) Si(1) C(2) -17.1(2) yes . . . .
Co(1) S(1) Si(1) C(3) -138.7(1) yes . . . .
S(1) Si(1) C(3) C(4) -172.8(2) yes . . . .
S(1) Si(1) C(3) C(5) 67.5(3) yes . . . .
S(1) Si(1) C(3) C(6) -52.1(3) yes . . . .
C(1) Si(1) C(3) C(4) -53.3(3) yes . . . .
C(1) Si(1) C(3) C(5) -173.0(2) yes . . . .
C(1) Si(1) C(3) C(6) 67.4(3) yes . . . .
C(2) Si(1) C(3) C(4) 63.5(2) yes . . . .
C(2) Si(1) C(3) C(5) -56.2(3) yes . . . .
C(2) Si(1) C(3) C(6) -175.8(2) yes . . . .
